data_4306580
loop_
_publ_author_name
'Vladimiros A. Nikolakis'
'John T. Tsalavoutis'
'Marios Stylianou'
'Evgenios Evgeniou'
'Tamas Jakusch'
'Artem Melman'
'Michael P. Sigalas'
'Tamas Kiss'
'Anastasios D. Keramidas'
'Themistoklis A. Kabanos'

_publ_section_title
;
Vanadium(V) Compounds with the Bis-(hydroxylamino)-1,3,5-triazine Ligand,
H2bihyat: Synthetic, Structural, and Physical Studies of [V2VO3(bihyat)2]
and of the Enhanced Hydrolytic Stability Species cis-[VVO2(bihyat)]-
;
_journal_name_full 'Inorganic Chemistry'
_journal_page_first 11698
_journal_page_last 11710
_journal_paper_doi 10.1021/ic801411x
_journal_volume 47
_journal_year 2008
_chemical_formula_sum 'C18 H28 N12 O9 V2'
_chemical_formula_weight 658.40
_chemical_name_systematic
;
 ?
;
_space_group_IT_number 2
_symmetry_cell_setting triclinic
_symmetry_space_group_name_Hall '-P 1'
_symmetry_space_group_name_H-M 'P -1'
_atom_sites_solution_hydrogens geom
_atom_sites_solution_primary direct
_atom_sites_solution_secondary difmap
_audit_creation_method SHELXL-97
_cell_angle_alpha 76.914(17)
_cell_angle_beta 69.12(2)
_cell_angle_gamma 74.516(18)
_cell_formula_units_Z 2
_cell_length_a 10.684(3)
_cell_length_b 10.8326(18)
_cell_length_c 12.759(3)
_cell_measurement_temperature 100
_cell_measurement_theta_max 30.5660
_cell_measurement_theta_min 3.0921
_cell_volume 1315.4(6)
_computing_cell_refinement
;
'Mon Jun 23 20:34:17 2008'
;
_computing_data_collection
;
'Mon Jun 23 20:34:17 2008'
;
_computing_data_reduction
;
'Mon Jun 23 20:34:17 2008'
;
_computing_structure_refinement 'SHELXL-97 (Sheldrick, 1997)'
_diffrn_ambient_temperature 100
_diffrn_detector_area_resol_mean 16.0288
_diffrn_measured_fraction_theta_full 0.838
_diffrn_measured_fraction_theta_max 0.838
_diffrn_radiation_monochromator graphite
_diffrn_radiation_source 'fine-focus sealed tube'
_diffrn_radiation_type MoK\a
_diffrn_radiation_wavelength 0.71073
_diffrn_reflns_av_R_equivalents 0.0931
_diffrn_reflns_av_sigmaI/netI 0.3677
_diffrn_reflns_limit_h_max 14
_diffrn_reflns_limit_h_min -15
_diffrn_reflns_limit_k_max 14
_diffrn_reflns_limit_k_min -14
_diffrn_reflns_limit_l_max 17
_diffrn_reflns_limit_l_min -17
_diffrn_reflns_number 16868
_diffrn_reflns_theta_full 30.48
_diffrn_reflns_theta_max 30.48
_diffrn_reflns_theta_min 3.10
_exptl_absorpt_coefficient_mu 0.783
_exptl_absorpt_correction_T_max 0.978
_exptl_absorpt_correction_T_min 0.858
_exptl_absorpt_correction_type analytical
_exptl_absorpt_process_details
;
'Mon Jun 23 20:34:17 2008'
;
_exptl_crystal_colour brown
_exptl_crystal_density_diffrn 1.662
_exptl_crystal_density_method 'not measured'
_exptl_crystal_description block
_exptl_crystal_F_000 676
_exptl_crystal_size_max 0.3042
_exptl_crystal_size_mid 0.0667
_exptl_crystal_size_min 0.0355
_refine_diff_density_max 0.580
_refine_diff_density_min -0.393
_refine_diff_density_rms 0.099
_refine_ls_extinction_method none
_refine_ls_goodness_of_fit_ref 0.970
_refine_ls_hydrogen_treatment mixed
_refine_ls_matrix_type full
_refine_ls_number_parameters 370
_refine_ls_number_reflns 6730
_refine_ls_number_restraints 0
_refine_ls_restrained_S_all 0.970
_refine_ls_R_factor_all 0.2874
_refine_ls_R_factor_gt 0.0708
_refine_ls_shift/su_max 0.000
_refine_ls_shift/su_mean 0.000
_refine_ls_structure_factor_coef Fsqd
_refine_ls_weighting_details 'calc w=1/[\s^2^(Fo^2^)+(0.0741P)^2^+0.0000P] where P=(Fo^2^+2Fc^2^)/3'
_refine_ls_weighting_scheme calc
_refine_ls_wR_factor_gt 0.1431
_refine_ls_wR_factor_ref 0.1886
_reflns_number_gt 1766
_reflns_number_total 6730
_reflns_threshold_expression >2sigma(I)
_cod_data_source_file ic801411x_si_001_1.cif
_cod_data_source_block vdimer
_cod_depositor_comments
;
The following automatic conversions were performed:
'_symmetry_cell_setting' value 'Triclinic' changed to 'triclinic'
according to '/home/saulius/struct/CIF-dictionaries/cif_core.dic'
dictionary named 'cif_core.dic' version 2.4.1 from 2010-06-29.

Automatic conversion script
Id: cif_fix_enum 1527 2010-12-29 10:47:43Z saulius 
;
_cod_original_cell_volume 1315.4(5)
_cod_database_code 4306580

loop_
_symmetry_equiv_pos_as_xyz
'x, y, z'
'-x, -y, -z'

loop_
_atom_site_label
_atom_site_type_symbol
_atom_site_fract_x
_atom_site_fract_y
_atom_site_fract_z
_atom_site_U_iso_or_equiv
_atom_site_adp_type
_atom_site_occupancy
_atom_site_symmetry_multiplicity
_atom_site_calc_flag
_atom_site_refinement_flags
_atom_site_disorder_assembly
_atom_site_disorder_group
V2 V 0.61237(13) 0.41725(11) 0.23468(10) 0.0434(4) Uani 1 1 d . . .
V1 V 0.90514(13) 0.33277(11) 0.27436(10) 0.0430(4) Uani 1 1 d . . .
O2 O 0.8654(5) 0.2781(4) 0.4333(4) 0.0446(13) Uani 1 1 d . . .
O7 O 0.6467(5) 0.4228(5) 0.0768(4) 0.0487(13) Uani 1 1 d . . .
O1 O 0.9522(5) 0.4635(4) 0.1466(3) 0.0472(13) Uani 1 1 d . . .
O4 O 0.7605(5) 0.3031(4) 0.2539(3) 0.0458(13) Uani 1 1 d . . .
O3 O 1.0339(5) 0.2186(4) 0.2322(4) 0.0552(14) Uani 1 1 d . . .
N12 N 0.6548(6) 0.9624(6) 0.0261(5) 0.0496(16) Uani 1 1 d . . .
O8 O 0.4859(5) 0.3501(5) 0.2805(4) 0.0567(14) Uani 1 1 d . . .
N6 N 0.8410(6) 0.8042(5) 0.4719(5) 0.0418(15) Uani 1 1 d . . .
O6 O 0.5678(5) 0.5107(4) 0.3589(3) 0.0464(13) Uani 1 1 d . . .
N3 N 0.8381(5) 0.5858(5) 0.5019(5) 0.0388(15) Uani 1 1 d . . .
N4 N 0.9351(6) 0.5904(5) 0.1652(4) 0.0410(15) Uani 1 1 d . . .
N5 N 0.8316(6) 0.3682(5) 0.5070(5) 0.0444(16) Uani 1 1 d . . .
C3 C 0.8602(6) 0.6963(7) 0.4260(6) 0.0329(17) Uani 1 1 d . . .
C2 C 0.9125(6) 0.5985(7) 0.2720(5) 0.0347(17) Uani 1 1 d . . .
N9 N 0.6757(6) 0.5333(6) 0.0017(5) 0.0482(16) Uani 1 1 d . . .
N7 N 0.6152(5) 0.6002(5) 0.1661(4) 0.0383(14) Uani 1 1 d . . .
N10 N 0.6100(5) 0.8137(5) 0.1894(5) 0.0402(14) Uani 1 1 d . . .
N11 N 0.6647(6) 0.7539(6) 0.0017(5) 0.0438(15) Uani 1 1 d . . .
C10 C 0.6508(6) 0.6360(7) 0.0527(5) 0.0330(17) Uani 1 1 d . . .
O5 O 0.6695(6) 1.0253(5) 0.5621(4) 0.0775(19) Uani 1 1 d . . .
N8 N 0.5791(6) 0.6384(5) 0.3381(4) 0.0421(15) Uani 1 1 d . . .
N2 N 0.8965(5) 0.7096(5) 0.3117(4) 0.0386(14) Uani 1 1 d . . .
C12 C 0.6435(7) 0.8395(7) 0.0743(6) 0.0416(18) Uani 1 1 d . . .
C1 C 0.8555(7) 0.4826(7) 0.4530(5) 0.0338(17) Uani 1 1 d . . .
O9 O 0.8292(6) 1.1397(5) -0.0655(5) 0.089(2) Uani 1 1 d . . .
C9 C 0.6573(7) 0.9014(7) 0.6257(6) 0.054(2) Uani 1 1 d . . .
H9A H 0.5883 0.8708 0.6115 0.065 Uiso 1 1 calc R . .
H9B H 0.6283 0.9073 0.7060 0.065 Uiso 1 1 calc R . .
C7 C 0.7115(8) 1.0205(6) 0.4429(6) 0.060(2) Uani 1 1 d . . .
H7A H 0.7167 1.1069 0.4015 0.072 Uiso 1 1 calc R . .
H7B H 0.6437 0.9906 0.4262 0.072 Uiso 1 1 calc R . .
C18 C 0.8392(8) 1.0399(6) -0.1266(6) 0.054(2) Uani 1 1 d . . .
H19A H 0.9069 0.9652 -0.1103 0.065 Uiso 1 1 calc R . .
H19B H 0.8699 1.0705 -0.2073 0.065 Uiso 1 1 calc R . .
C11 C 0.6005(6) 0.6899(7) 0.2309(5) 0.0379(18) Uani 1 1 d . . .
C8 C 0.7935(7) 0.8056(6) 0.5939(5) 0.0437(19) Uani 1 1 d . . .
H8A H 0.8605 0.8308 0.6155 0.052 Uiso 1 1 calc R . .
H8B H 0.7822 0.7197 0.6338 0.052 Uiso 1 1 calc R . .
C6 C 0.8483(7) 0.9316(7) 0.4042(6) 0.051(2) Uani 1 1 d . . .
H6A H 0.8716 0.9252 0.3246 0.061 Uiso 1 1 calc R . .
H6B H 0.9184 0.9654 0.4136 0.061 Uiso 1 1 calc R . .
C4 C 0.9767(7) 0.6813(6) 0.0639(5) 0.0437(19) Uani 1 1 d . . .
H4A H 0.9830 0.6462 -0.0009 0.066 Uiso 1 1 calc R . .
H4B H 1.0643 0.6968 0.0558 0.066 Uiso 1 1 calc R . .
H4C H 0.9104 0.7612 0.0695 0.066 Uiso 1 1 calc R . .
N1 N 0.8992(5) 0.4836(5) 0.3387(4) 0.0365(14) Uani 1 1 d . . .
C13 C 0.5289(7) 0.7038(6) 0.4375(5) 0.0417(18) Uani 1 1 d . . .
H13C H 0.5239 0.6406 0.5043 0.063 Uiso 1 1 calc R . .
H13A H 0.4395 0.7562 0.4426 0.063 Uiso 1 1 calc R . .
H13B H 0.5902 0.7579 0.4310 0.063 Uiso 1 1 calc R . .
C17 C 0.7072(8) 1.0007(7) -0.0966(6) 0.058(2) Uani 1 1 d . . .
H17A H 0.6418 1.0723 -0.1209 0.069 Uiso 1 1 calc R . .
H17B H 0.7194 0.9288 -0.1353 0.069 Uiso 1 1 calc R . .
C16 C 0.7843(9) 1.0959(7) 0.0550(7) 0.069(3) Uani 1 1 d . . .
H16A H 0.7786 1.1639 0.0956 0.083 Uiso 1 1 calc R . .
H16B H 0.8504 1.0211 0.0739 0.083 Uiso 1 1 calc R . .
C15 C 0.6483(8) 1.0610(7) 0.0905(6) 0.058(2) Uani 1 1 d . . .
H15A H 0.6211 1.0282 0.1709 0.069 Uiso 1 1 calc R . .
H15B H 0.5805 1.1373 0.0773 0.069 Uiso 1 1 calc R . .
C14 C 0.7023(8) 0.5298(8) -0.1157(6) 0.062(2) Uani 1 1 d . . .
H14A H 0.7156 0.4421 -0.1273 0.094 Uiso 1 1 calc R . .
H14B H 0.7832 0.5631 -0.1598 0.094 Uiso 1 1 calc R . .
H14C H 0.6260 0.5819 -0.1389 0.094 Uiso 1 1 calc R . .
C5 C 0.7873(7) 0.3259(6) 0.6265(5) 0.0456(19) Uani 1 1 d . . .
H5A H 0.7802 0.2368 0.6404 0.068 Uiso 1 1 calc R . .
H5B H 0.6996 0.3778 0.6605 0.068 Uiso 1 1 calc R . .
H5C H 0.8524 0.3348 0.6589 0.068 Uiso 1 1 calc R . .

loop_
_atom_site_aniso_label
_atom_site_aniso_U_11
_atom_site_aniso_U_22
_atom_site_aniso_U_33
_atom_site_aniso_U_23
_atom_site_aniso_U_13
_atom_site_aniso_U_12
V2 0.0576(9) 0.0386(8) 0.0383(7) -0.0009(6) -0.0212(7) -0.0123(7)
V1 0.0649(10) 0.0279(7) 0.0414(7) -0.0108(6) -0.0259(7) -0.0006(7)
O2 0.057(3) 0.028(3) 0.050(3) -0.007(2) -0.024(3) 0.000(2)
O7 0.054(3) 0.047(3) 0.041(3) -0.002(3) -0.016(3) -0.007(3)
O1 0.071(4) 0.038(3) 0.037(3) -0.018(2) -0.016(3) -0.008(3)
O4 0.076(4) 0.022(3) 0.044(3) -0.004(2) -0.030(3) -0.004(2)
O3 0.078(4) 0.036(3) 0.048(3) -0.019(2) -0.026(3) 0.012(3)
N12 0.053(4) 0.038(4) 0.049(4) 0.014(3) -0.010(3) -0.019(3)
O8 0.066(4) 0.065(4) 0.041(3) -0.001(2) -0.017(3) -0.021(3)
N6 0.053(4) 0.028(4) 0.048(4) -0.019(3) -0.018(3) 0.001(3)
O6 0.072(4) 0.035(3) 0.039(3) -0.005(2) -0.023(3) -0.014(3)
N3 0.047(4) 0.030(4) 0.043(3) -0.020(3) -0.022(3) 0.009(3)
N4 0.061(4) 0.033(4) 0.031(3) -0.014(3) -0.009(3) -0.015(3)
N5 0.071(5) 0.027(4) 0.036(4) -0.004(3) -0.020(3) -0.009(3)
C3 0.034(4) 0.028(4) 0.038(4) -0.007(4) -0.016(3) -0.002(3)
C2 0.031(4) 0.041(5) 0.033(4) -0.013(4) -0.010(3) -0.003(3)
N9 0.060(5) 0.051(4) 0.034(4) -0.001(3) -0.019(3) -0.011(3)
N7 0.049(4) 0.038(4) 0.034(3) -0.002(3) -0.022(3) -0.008(3)
N10 0.041(4) 0.032(4) 0.040(3) 0.008(3) -0.011(3) -0.008(3)
N11 0.040(4) 0.050(4) 0.038(3) 0.008(3) -0.016(3) -0.012(3)
C10 0.027(4) 0.042(5) 0.025(4) 0.009(4) -0.006(3) -0.013(4)
O5 0.110(5) 0.026(3) 0.056(4) -0.010(3) 0.008(3) 0.009(3)
N8 0.062(4) 0.027(4) 0.033(3) -0.005(3) -0.009(3) -0.010(3)
N2 0.053(4) 0.029(4) 0.033(3) -0.011(3) -0.013(3) -0.002(3)
C12 0.030(4) 0.042(5) 0.046(5) 0.005(4) -0.012(4) -0.007(4)
C1 0.033(4) 0.042(5) 0.026(4) -0.007(4) -0.010(3) -0.003(3)
O9 0.112(5) 0.046(4) 0.078(4) -0.025(3) 0.034(4) -0.041(3)
C9 0.062(6) 0.051(5) 0.042(4) -0.004(4) -0.009(4) -0.012(4)
C7 0.080(6) 0.029(5) 0.053(5) -0.002(4) -0.008(5) -0.003(4)
C18 0.058(6) 0.029(5) 0.057(5) -0.004(4) 0.004(4) -0.009(4)
C11 0.032(4) 0.047(5) 0.025(4) 0.009(4) -0.003(3) -0.011(4)
C8 0.055(5) 0.042(5) 0.038(4) -0.017(3) -0.019(4) -0.002(4)
C6 0.062(6) 0.046(5) 0.043(4) -0.013(4) -0.008(4) -0.012(4)
C4 0.054(5) 0.044(5) 0.032(4) -0.011(3) -0.014(4) -0.003(4)
N1 0.049(4) 0.030(4) 0.029(3) -0.003(3) -0.013(3) -0.005(3)
C13 0.047(5) 0.039(4) 0.030(4) 0.002(3) -0.005(3) -0.008(4)
C17 0.050(5) 0.048(5) 0.052(5) 0.018(4) -0.006(4) -0.007(4)
C16 0.091(7) 0.033(5) 0.074(6) -0.025(4) 0.007(5) -0.029(5)
C15 0.054(6) 0.026(5) 0.059(5) 0.002(4) 0.008(4) 0.007(4)
C14 0.060(6) 0.098(7) 0.038(5) -0.013(4) -0.029(4) -0.011(5)
C5 0.048(5) 0.046(5) 0.036(4) 0.002(3) -0.015(4) -0.004(4)

loop_
_atom_type_symbol
_atom_type_description
_atom_type_scat_dispersion_real
_atom_type_scat_dispersion_imag
_atom_type_scat_source
C C 0.0033 0.0016 'International Tables Vol C Tables 4.2.6.8 and 6.1.1.4'
H H 0.0000 0.0000 'International Tables Vol C Tables 4.2.6.8 and 6.1.1.4'
N N 0.0061 0.0033 'International Tables Vol C Tables 4.2.6.8 and 6.1.1.4'
O O 0.0106 0.0060 'International Tables Vol C Tables 4.2.6.8 and 6.1.1.4'
V V 0.3005 0.5294 'International Tables Vol C Tables 4.2.6.8 and 6.1.1.4'

loop_
_geom_angle_atom_site_label_1
_geom_angle_atom_site_label_2
_geom_angle_atom_site_label_3
_geom_angle
_geom_angle_site_symmetry_1
_geom_angle_site_symmetry_3
_geom_angle_publ_flag
O8 V2 O4 109.8(2) . . ?
O8 V2 O7 98.2(2) . . ?
O4 V2 O7 100.5(2) . . ?
O8 V2 O6 98.1(2) . . ?
O4 V2 O6 99.51(19) . . ?
O7 V2 O6 148.1(2) . . ?
O8 V2 N7 127.2(2) . . ?
O4 V2 N7 123.0(2) . . ?
O7 V2 N7 74.1(2) . . ?
O6 V2 N7 74.2(2) . . ?
O3 V1 O4 108.7(2) . . ?
O3 V1 O2 98.3(2) . . ?
O4 V1 O2 100.1(2) . . ?
O3 V1 O1 98.2(2) . . ?
O4 V1 O1 99.3(2) . . ?
O2 V1 O1 148.90(18) . . ?
O3 V1 N1 128.0(2) . . ?
O4 V1 N1 123.2(2) . . ?
O2 V1 N1 74.2(2) . . ?
O1 V1 N1 74.9(2) . . ?
N5 O2 V1 120.5(4) . . ?
N9 O7 V2 120.4(4) . . ?
N4 O1 V1 119.0(3) . . ?
V1 O4 V2 128.3(2) . . ?
C12 N12 C15 122.7(6) . . ?
C12 N12 C17 122.9(6) . . ?
C15 N12 C17 112.8(6) . . ?
C3 N6 C8 122.6(6) . . ?
C3 N6 C6 122.8(6) . . ?
C8 N6 C6 114.1(5) . . ?
N8 O6 V2 120.1(3) . . ?
C1 N3 C3 113.7(6) . . ?
C2 N4 O1 112.8(5) . . ?
C2 N4 C4 130.3(5) . . ?
O1 N4 C4 114.9(5) . . ?
C1 N5 O2 112.4(5) . . ?
C1 N5 C5 128.6(6) . . ?
O2 N5 C5 118.8(5) . . ?
N2 C3 N6 116.9(6) . . ?
N2 C3 N3 127.3(6) . . ?
N6 C3 N3 115.8(6) . . ?
N4 C2 N1 111.6(6) . . ?
N4 C2 N2 124.5(6) . . ?
N1 C2 N2 123.9(6) . . ?
C10 N9 O7 113.3(5) . . ?
C10 N9 C14 128.3(6) . . ?
O7 N9 C14 117.3(6) . . ?
C10 N7 C11 117.6(6) . . ?
C10 N7 V2 121.3(5) . . ?
C11 N7 V2 120.4(4) . . ?
C11 N10 C12 113.3(6) . . ?
C10 N11 C12 114.1(6) . . ?
N11 C10 N9 126.0(6) . . ?
N11 C10 N7 124.2(6) . . ?
N9 C10 N7 109.8(6) . . ?
C9 O5 C7 111.1(5) . . ?
C11 N8 O6 113.5(5) . . ?
C11 N8 C13 128.5(6) . . ?
O6 N8 C13 115.5(5) . . ?
C3 N2 C2 113.6(5) . . ?
N12 C12 N10 116.8(7) . . ?
N12 C12 N11 116.4(7) . . ?
N10 C12 N11 126.8(6) . . ?
N5 C1 N3 125.5(6) . . ?
N5 C1 N1 110.8(6) . . ?
N3 C1 N1 123.7(6) . . ?
C18 O9 C16 110.2(5) . . ?
O5 C9 C8 110.7(6) . . ?
O5 C7 C6 111.4(6) . . ?
O9 C18 C17 112.1(6) . . ?
N8 C11 N10 125.2(6) . . ?
N8 C11 N7 111.0(6) . . ?
N10 C11 N7 123.8(6) . . ?
N6 C8 C9 109.1(5) . . ?
N6 C6 C7 108.6(6) . . ?
C2 N1 C1 117.5(6) . . ?
C2 N1 V1 120.4(4) . . ?
C1 N1 V1 120.9(5) . . ?
N12 C17 C18 109.9(6) . . ?
O9 C16 C15 110.5(7) . . ?
N12 C15 C16 109.8(6) . . ?

loop_
_geom_bond_atom_site_label_1
_geom_bond_atom_site_label_2
_geom_bond_distance
_geom_bond_site_symmetry_2
_geom_bond_publ_flag
V2 O8 1.570(5) . ?
V2 O4 1.785(4) . ?
V2 O7 1.904(5) . ?
V2 O6 1.922(4) . ?
V2 N7 1.980(5) . ?
V1 O3 1.605(4) . ?
V1 O4 1.775(5) . ?
V1 O2 1.903(5) . ?
V1 O1 1.915(5) . ?
V1 N1 1.966(5) . ?
O2 N5 1.398(6) . ?
O7 N9 1.383(7) . ?
O1 N4 1.401(6) . ?
N12 C12 1.351(8) . ?
N12 C15 1.462(9) . ?
N12 C17 1.465(8) . ?
N6 C3 1.360(7) . ?
N6 C8 1.457(8) . ?
N6 C6 1.458(8) . ?
O6 N8 1.378(6) . ?
N3 C1 1.341(7) . ?
N3 C3 1.374(8) . ?
N4 C2 1.316(7) . ?
N4 C4 1.444(7) . ?
N5 C1 1.316(8) . ?
N5 C5 1.429(8) . ?
C3 N2 1.353(8) . ?
C2 N1 1.350(8) . ?
C2 N2 1.356(7) . ?
N9 C10 1.334(8) . ?
N9 C14 1.429(8) . ?
N7 C10 1.350(7) . ?
N7 C11 1.357(8) . ?
N10 C11 1.342(8) . ?
N10 C12 1.363(8) . ?
N11 C10 1.316(8) . ?
N11 C12 1.378(8) . ?
O5 C9 1.415(8) . ?
O5 C7 1.433(8) . ?
N8 C11 1.317(8) . ?
N8 C13 1.455(7) . ?
C1 N1 1.361(7) . ?
O9 C18 1.431(8) . ?
O9 C16 1.445(9) . ?
C9 C8 1.524(9) . ?
C7 C6 1.502(9) . ?
C18 C17 1.475(9) . ?
C16 C15 1.486(10) . ?
